data_7240111
loop_
_publ_author_name
'Lu, Hai Dong'
'Li, Hai Tao'
'Xin, Lianxin'
'Guo, Fang'

_publ_section_title
;
 Effect of stepwise protonation of an N-containing ligand on the formation
 of metal-organic salts and coordination complexes in the solid state
;
_journal_name_full CrystEngComm
_journal_paper_doi 10.1039/D0CE00093K
_journal_year 2020
_chemical_formula_moiety '2(Cl4 Zn), C14 H22 N4, 2(H2 O)'
_chemical_formula_sum 'C14 H26 Cl8 N4 O2 Zn2'
_chemical_formula_weight 696.73
_space_group_crystal_system monoclinic
_space_group_IT_number 14
_space_group_name_Hall '-P 2ybc'
_space_group_name_H-M_alt 'P 1 21/c 1'
_atom_sites_solution_hydrogens mixed
_atom_sites_solution_primary iterative
_audit_creation_date 2019-01-09
_audit_creation_method
;
Olex2 1.2-beta
(compiled 2018.05.29 svn.r3508 for OlexSys, GUI svn.r5506)
;
_audit_update_record
;
2019-10-12 deposited with the CCDC.	2020-03-11 downloaded from the CCDC.
;
_cell_angle_alpha 90
_cell_angle_beta 105.261(2)
_cell_angle_gamma 90
_cell_formula_units_Z 2
_cell_length_a 12.2223(6)
_cell_length_b 8.3549(4)
_cell_length_c 13.5644(7)
_cell_measurement_reflns_used 9406
_cell_measurement_temperature 295(2)
_cell_measurement_theta_max 28.328
_cell_measurement_theta_min 3.114
_cell_volume 1336.30(12)
_computing_cell_refinement 'SAINT v8.37A (Bruker, 2015)'
_computing_data_reduction 'SAINT v8.37A (Bruker, 2015)'
_computing_molecular_graphics 'Olex2 (Dolomanov et al., 2009)'
_computing_publication_material 'Olex2 (Dolomanov et al., 2009)'
_computing_structure_refinement 'ShelXL (Sheldrick, 2015)'
_computing_structure_solution 'olex2.solve (Bourhis et al., 2015)'
_diffrn_ambient_temperature 295.07
_diffrn_measured_fraction_theta_full 0.985
_diffrn_measured_fraction_theta_max 0.988
_diffrn_measurement_device_type 'CCD area detector'
_diffrn_radiation_type MoK\a
_diffrn_radiation_wavelength 0.71073
_diffrn_reflns_av_R_equivalents 0.0417
_diffrn_reflns_av_unetI/netI 0.0281
_diffrn_reflns_Laue_measured_fraction_full 0.985
_diffrn_reflns_Laue_measured_fraction_max 0.988
_diffrn_reflns_limit_h_max 16
_diffrn_reflns_limit_h_min -16
_diffrn_reflns_limit_k_max 11
_diffrn_reflns_limit_k_min -11
_diffrn_reflns_limit_l_max 18
_diffrn_reflns_limit_l_min -18
_diffrn_reflns_number 19659
_diffrn_reflns_point_group_measured_fraction_full 0.985
_diffrn_reflns_point_group_measured_fraction_max 0.988
_diffrn_reflns_theta_full 25.243
_diffrn_reflns_theta_max 28.328
_diffrn_reflns_theta_min 3.114
_exptl_absorpt_coefficient_mu 2.614
_exptl_absorpt_correction_T_max 0.7457
_exptl_absorpt_correction_T_min 0.4291
_exptl_absorpt_correction_type multi-scan
_exptl_absorpt_process_details
;
SADABS-2014/5 (Bruker,2014/5) was used for absorption correction.
wR2(int) was 0.1572 before and 0.0798 after correction.
The Ratio of minimum to maximum transmission is 0.5754.
The \l/2 correction factor is 0.00150.
;
_exptl_crystal_colour colourless
_exptl_crystal_colour_primary colourless
_exptl_crystal_density_diffrn 1.732
_exptl_crystal_description plate
_exptl_crystal_F_000 700
_exptl_crystal_size_max 0.14
_exptl_crystal_size_mid 0.12
_exptl_crystal_size_min 0.08
_refine_diff_density_max 0.448
_refine_diff_density_min -0.575
_refine_diff_density_rms 0.100
_refine_ls_extinction_method none
_refine_ls_goodness_of_fit_ref 1.102
_refine_ls_hydrogen_treatment constr
_refine_ls_matrix_type full
_refine_ls_number_parameters 139
_refine_ls_number_reflns 3294
_refine_ls_number_restraints 0
_refine_ls_restrained_S_all 1.102
_refine_ls_R_factor_all 0.0388
_refine_ls_R_factor_gt 0.0356
_refine_ls_shift/su_max 0.000
_refine_ls_shift/su_mean 0.000
_refine_ls_structure_factor_coef Fsqd
_refine_ls_weighting_details 'w=1/[\s^2^(Fo^2^)+(0.0399P)^2^+1.9652P] where P=(Fo^2^+2Fc^2^)/3'
_refine_ls_weighting_scheme calc
_refine_ls_wR_factor_gt 0.0941
_refine_ls_wR_factor_ref 0.0968
_reflns_Friedel_coverage 0.000
_reflns_number_gt 3055
_reflns_number_total 3294
_reflns_threshold_expression 'I > 2\s(I)'
_cod_data_source_file d0ce00093k2.cif
_cod_data_source_block 20180527_1b_0m
_cod_database_code 7240111
_shelx_shelxl_version_number 2014/7
_shelx_space_group_comment
;
The symmetry employed for this shelxl refinement is uniquely defined
by the following loop, which should always be used as a source of
symmetry information in preference to the above space-group names.
They are only intended as comments.
;
_shelx_estimated_absorpt_t_max 0.818
_shelx_estimated_absorpt_t_min 0.711
_olex2_refinement_description
;
1. Fixed Uiso
 At 1.2 times of:
  All C(H) groups, All C(H,H) groups, All N(H) groups, All N(H,H) groups
 At 1.5 times of:
  All O(H,H) groups
2.a Free rotating group:
 O1(H1E,H1F)
2.b Secondary CH2 refined with riding coordinates:
 N1(H1A,H1B), C1(H1C,H1D), C2(H2A,H2B)
2.c Aromatic/amide H refined with riding coordinates:
 N2(H2), C7(H7), C4(H4), C6(H6), C5(H5)
;
_olex2_submission_special_instructions 'No special instructions were received'

loop_
_space_group_symop_operation_xyz
'x, y, z'
'-x, y+1/2, -z+1/2'
'-x, -y, -z'
'x, -y-1/2, z-1/2'

loop_
_atom_site_label
_atom_site_type_symbol
_atom_site_fract_x
_atom_site_fract_y
_atom_site_fract_z
_atom_site_U_iso_or_equiv
_atom_site_adp_type
_atom_site_occupancy
_atom_site_site_symmetry_order
_atom_site_calc_flag
_atom_site_refinement_flags_posn
_atom_site_refinement_flags_adp
_atom_site_refinement_flags_occupancy
_atom_site_disorder_assembly
_atom_site_disorder_group
Zn1 Zn 0.24127(2) 0.16363(4) 0.23212(2) 0.02782(11) Uani 1 1 d . . . . .
Cl2 Cl 0.19755(6) 0.22557(9) 0.38094(5) 0.03731(16) Uani 1 1 d . . . . .
Cl1 Cl 0.30103(7) 0.39716(8) 0.17406(5) 0.03829(17) Uani 1 1 d . . . . .
Cl3 Cl 0.07768(6) 0.08928(9) 0.11846(6) 0.04087(17) Uani 1 1 d . . . . .
Cl4 Cl 0.37553(7) -0.02384(9) 0.25139(6) 0.04510(19) Uani 1 1 d . . . . .
N1 N 0.13223(18) 0.8974(3) 0.48517(18) 0.0290(4) Uani 1 1 d . . . . .
H1A H 0.1774 0.9827 0.4935 0.035 Uiso 1 1 calc R . . . .
H1B H 0.1062 0.8795 0.4184 0.035 Uiso 1 1 calc R . . . .
O1 O 0.0686(3) 0.8192(4) 0.2796(2) 0.0685(9) Uani 1 1 d . . . . .
H1E H 0.0106 0.7606 0.2570 0.103 Uiso 1 1 d G . . . .
H1F H 0.0614 0.8944 0.2362 0.103 Uiso 1 1 d G . . . .
N2 N 0.3831(3) 0.6057(3) 0.3748(2) 0.0502(7) Uani 1 1 d . . . . .
H2 H 0.3762 0.5438 0.3229 0.060 Uiso 1 1 calc R . . . .
C3 C 0.3008(2) 0.7277(3) 0.4936(2) 0.0280(5) Uani 1 1 d . . . . .
C1 C 0.0351(2) 0.9315(3) 0.5291(2) 0.0304(5) Uani 1 1 d . . . . .
H1C H 0.0632 0.9599 0.6006 0.036 Uiso 1 1 calc R . . . .
H1D H -0.0118 0.8367 0.5244 0.036 Uiso 1 1 calc R . . . .
C7 C 0.4051(2) 0.7955(3) 0.5392(2) 0.0339(5) Uani 1 1 d . . . . .
H7 H 0.4136 0.8595 0.5968 0.041 Uiso 1 1 calc R . . . .
C2 C 0.1994(2) 0.7555(3) 0.5345(2) 0.0338(5) Uani 1 1 d . . . . .
H2A H 0.1514 0.6612 0.5222 0.041 Uiso 1 1 calc R . . . .
H2B H 0.2245 0.7724 0.6077 0.041 Uiso 1 1 calc R . . . .
C4 C 0.2923(3) 0.6303(3) 0.4099(2) 0.0406(6) Uani 1 1 d . . . . .
H4 H 0.2235 0.5819 0.3781 0.049 Uiso 1 1 calc R . . . .
C6 C 0.4971(3) 0.7686(4) 0.4993(3) 0.0462(7) Uani 1 1 d . . . . .
H6 H 0.5669 0.8159 0.5291 0.055 Uiso 1 1 calc R . . . .
C5 C 0.4842(3) 0.6723(4) 0.4163(3) 0.0517(9) Uani 1 1 d . . . . .
H5 H 0.5450 0.6530 0.3887 0.062 Uiso 1 1 calc R . . . .

loop_
_atom_site_aniso_label
_atom_site_aniso_U_11
_atom_site_aniso_U_22
_atom_site_aniso_U_33
_atom_site_aniso_U_23
_atom_site_aniso_U_13
_atom_site_aniso_U_12
Zn1 0.02676(16) 0.02835(17) 0.02817(17) 0.00306(11) 0.00688(12) 0.00013(10)
Cl2 0.0426(4) 0.0420(4) 0.0318(3) -0.0006(3) 0.0176(3) -0.0083(3)
Cl1 0.0497(4) 0.0330(3) 0.0330(3) 0.0066(2) 0.0123(3) -0.0078(3)
Cl3 0.0366(3) 0.0406(4) 0.0382(4) -0.0087(3) -0.0029(3) 0.0041(3)
Cl4 0.0408(4) 0.0400(4) 0.0531(4) 0.0088(3) 0.0099(3) 0.0140(3)
N1 0.0259(10) 0.0280(10) 0.0364(11) 0.0052(9) 0.0141(9) -0.0005(8)
O1 0.0659(18) 0.087(2) 0.0489(15) 0.0110(14) 0.0087(13) -0.0355(16)
N2 0.084(2) 0.0372(13) 0.0323(12) -0.0030(10) 0.0204(14) 0.0222(14)
C3 0.0301(12) 0.0231(11) 0.0311(12) 0.0024(9) 0.0086(10) 0.0032(9)
C1 0.0230(11) 0.0379(13) 0.0329(13) 0.0025(11) 0.0119(10) 0.0002(10)
C7 0.0295(12) 0.0351(13) 0.0362(13) -0.0083(11) 0.0072(11) 0.0007(10)
C2 0.0298(12) 0.0320(13) 0.0414(14) 0.0096(11) 0.0125(11) 0.0022(10)
C4 0.0518(17) 0.0276(12) 0.0375(15) -0.0036(11) 0.0031(13) 0.0021(12)
C6 0.0296(13) 0.0526(18) 0.0602(19) 0.0050(16) 0.0188(13) 0.0033(13)
C5 0.059(2) 0.053(2) 0.055(2) 0.0145(16) 0.0356(18) 0.0231(16)

loop_
_atom_type_symbol
_atom_type_description
_atom_type_scat_dispersion_real
_atom_type_scat_dispersion_imag
_atom_type_scat_source
C C 0.0033 0.0016 'International Tables Vol C Tables 4.2.6.8 and 6.1.1.4'
H H 0.0000 0.0000 'International Tables Vol C Tables 4.2.6.8 and 6.1.1.4'
Cl Cl 0.1484 0.1585 'International Tables Vol C Tables 4.2.6.8 and 6.1.1.4'
N N 0.0061 0.0033 'International Tables Vol C Tables 4.2.6.8 and 6.1.1.4'
O O 0.0106 0.0060 'International Tables Vol C Tables 4.2.6.8 and 6.1.1.4'
Zn Zn 0.2839 1.4301 'International Tables Vol C Tables 4.2.6.8 and 6.1.1.4'

loop_
_geom_angle_atom_site_label_1
_geom_angle_atom_site_label_2
_geom_angle_atom_site_label_3
_geom_angle
_geom_angle_site_symmetry_1
_geom_angle_site_symmetry_3
_geom_angle_publ_flag
Cl2 Zn1 Cl1 106.32(3) . . ?
Cl3 Zn1 Cl2 107.11(3) . . ?
Cl3 Zn1 Cl1 107.64(3) . . ?
Cl4 Zn1 Cl2 113.07(3) . . ?
Cl4 Zn1 Cl1 110.25(3) . . ?
Cl4 Zn1 Cl3 112.14(3) . . ?
H1A N1 H1B 107.9 . . ?
C1 N1 H1A 109.2 . . ?
C1 N1 H1B 109.2 . . ?
C1 N1 C2 112.0(2) . . ?
C2 N1 H1A 109.2 . . ?
C2 N1 H1B 109.2 . . ?
H1E O1 H1F 104.5 . . ?
C4 N2 H2 118.3 . . ?
C4 N2 C5 123.3(3) . . ?
C5 N2 H2 118.3 . . ?
C7 C3 C2 121.6(2) . . ?
C4 C3 C7 118.1(3) . . ?
C4 C3 C2 120.3(3) . . ?
N1 C1 C1 109.7(3) . 3_576 ?
N1 C1 H1C 109.7 . . ?
N1 C1 H1D 109.7 . . ?
C1 C1 H1C 109.7 3_576 . ?
C1 C1 H1D 109.7 3_576 . ?
H1C C1 H1D 108.2 . . ?
C3 C7 H7 119.8 . . ?
C3 C7 C6 120.3(3) . . ?
C6 C7 H7 119.8 . . ?
N1 C2 C3 111.4(2) . . ?
N1 C2 H2A 109.3 . . ?
N1 C2 H2B 109.3 . . ?
C3 C2 H2A 109.3 . . ?
C3 C2 H2B 109.3 . . ?
H2A C2 H2B 108.0 . . ?
N2 C4 C3 119.7(3) . . ?
N2 C4 H4 120.2 . . ?
C3 C4 H4 120.2 . . ?
C7 C6 H6 120.4 . . ?
C5 C6 C7 119.3(3) . . ?
C5 C6 H6 120.4 . . ?
N2 C5 C6 119.2(3) . . ?
N2 C5 H5 120.4 . . ?
C6 C5 H5 120.4 . . ?

loop_
_geom_bond_atom_site_label_1
_geom_bond_atom_site_label_2
_geom_bond_distance
_geom_bond_site_symmetry_2
_geom_bond_publ_flag
Zn1 Cl2 2.2794(7) . ?
Zn1 Cl1 2.2943(7) . ?
Zn1 Cl3 2.2667(7) . ?
Zn1 Cl4 2.2335(8) . ?
N1 H1A 0.8900 . ?
N1 H1B 0.8900 . ?
N1 C1 1.489(3) . ?
N1 C2 1.496(3) . ?
O1 H1E 0.8500 . ?
O1 H1F 0.8500 . ?
N2 H2 0.8600 . ?
N2 C4 1.334(5) . ?
N2 C5 1.337(5) . ?
C3 C7 1.383(4) . ?
C3 C2 1.504(4) . ?
C3 C4 1.377(4) . ?
C1 C1 1.521(5) 3_576 ?
C1 H1C 0.9700 . ?
C1 H1D 0.9700 . ?
C7 H7 0.9300 . ?
C7 C6 1.389(4) . ?
C2 H2A 0.9700 . ?
C2 H2B 0.9700 . ?
C4 H4 0.9300 . ?
C6 H6 0.9300 . ?
C6 C5 1.358(5) . ?
C5 H5 0.9300 . ?
